data_2212920
loop_
_publ_author_name
'Agata Bia\/lo\'nska'
'Zbigniew Ciunik'

_publ_section_title
;
 Brucinium hydrogen
 <i>N</i>-(4-nitrobenzoyl)-<small>L</small>-aspartate dihydrate
;
_journal_coeditor_code HG2210
_journal_issue 4
_journal_name_full 'Acta Crystallographica Section E'
_journal_page_first o2002
_journal_page_last o2004
_journal_paper_doi 10.1107/S1600536807013244
_journal_volume 63
_journal_year 2007
_chemical_formula_iupac 'C23 H27 N2 O4 + , C11 H9 N2 O7 - , 2H2 O'
_chemical_formula_moiety 'C23 H27 N2 O4 + , C11 H9 N2 O7 - , 2H2 O'
_chemical_formula_sum 'C34 H40 N4 O13'
_chemical_formula_weight 712.70
_chemical_melting_point .446E-305
_chemical_name_systematic
;
Brucinium hydrogen N-(4-nitrobenzoyl)-L-aspartate dihydrate
;
_space_group_IT_number 19
_symmetry_cell_setting orthorhombic
_symmetry_space_group_name_Hall 'P 2ac 2ab'
_symmetry_space_group_name_H-M 'P 21 21 21'
_atom_sites_solution_hydrogens geom
_atom_sites_solution_primary direct
_atom_sites_solution_secondary difmap
_audit_creation_method SHELXL97
_cell_angle_alpha 90.00
_cell_angle_beta 90.00
_cell_angle_gamma 90.00
_cell_formula_units_Z 4
_cell_length_a 7.435(2)
_cell_length_b 12.168(3)
_cell_length_c 35.664(4)
_cell_measurement_reflns_used 12256
_cell_measurement_temperature 100(2)
_cell_measurement_theta_max 28.47
_cell_measurement_theta_min 3.40
_cell_volume 3226.5(12)
_computing_cell_refinement 'CrysAlis RED (Oxford Diffraction, 2001)'
_computing_data_collection 'CrysAlis CCD (Oxford Diffraction, 2001)'
_computing_data_reduction 'CrysAlis RED'
_computing_molecular_graphics 'SHELXTL-NT (Bruker, 1999) and DIAMOND (Brandenburg, 2006)'
_computing_publication_material SHELXL97
_computing_structure_refinement 'SHELXL97 (Sheldrick, 1997)'
_computing_structure_solution 'SHELXS97 (Sheldrick, 1997)'
_diffrn_ambient_temperature 100(2)
_diffrn_measured_fraction_theta_full 0.993
_diffrn_measured_fraction_theta_max 0.993
_diffrn_measurement_device_type 'Kuma KM-4 CCD area-detector'
_diffrn_measurement_method \w
_diffrn_radiation_monochromator graphite
_diffrn_radiation_source 'fine-focus sealed tube'
_diffrn_radiation_type MoK\a
_diffrn_radiation_wavelength 0.71073
_diffrn_reflns_av_R_equivalents 0.1172
_diffrn_reflns_av_sigmaI/netI 0.0921
_diffrn_reflns_limit_h_max 7
_diffrn_reflns_limit_h_min -9
_diffrn_reflns_limit_k_max 14
_diffrn_reflns_limit_k_min -15
_diffrn_reflns_limit_l_max 42
_diffrn_reflns_limit_l_min -43
_diffrn_reflns_number 20076
_diffrn_reflns_theta_full 25.99
_diffrn_reflns_theta_max 25.99
_diffrn_reflns_theta_min 3.40
_diffrn_standards_number 0
_exptl_absorpt_coefficient_mu 0.114
_exptl_absorpt_correction_type none
_exptl_crystal_colour orange
_exptl_crystal_density_diffrn 1.467
_exptl_crystal_density_method 'not measured'
_exptl_crystal_description plate
_exptl_crystal_F_000 1504
_exptl_crystal_size_max 0.30
_exptl_crystal_size_mid 0.30
_exptl_crystal_size_min 0.10
_refine_diff_density_max 0.426
_refine_diff_density_min -0.275
_refine_ls_extinction_method none
_refine_ls_goodness_of_fit_ref 1.118
_refine_ls_hydrogen_treatment constr
_refine_ls_matrix_type full
_refine_ls_number_parameters 460
_refine_ls_number_reflns 3595
_refine_ls_number_restraints 0
_refine_ls_restrained_S_all 1.118
_refine_ls_R_factor_all 0.1242
_refine_ls_R_factor_gt 0.0830
_refine_ls_shift/su_max 0.000
_refine_ls_shift/su_mean 0.000
_refine_ls_structure_factor_coef Fsqd
_refine_ls_weighting_details 'calc w = 1/[\s^2^(Fo^2^)+(0.0915P)^2^] where P=(Fo^2^+2Fc^2^)/3'
_refine_ls_weighting_scheme calc
_refine_ls_wR_factor_gt 0.1702
_refine_ls_wR_factor_ref 0.1932
_reflns_number_gt 2569
_reflns_number_total 3595
_reflns_threshold_expression I>2\s(I)
_cod_data_source_file hg2210.cif
_cod_data_source_block I
_cod_database_code 2212920
_cod_database_fobs_code 2212920

loop_
_symmetry_equiv_pos_as_xyz
'x, y, z'
'-x+1/2, -y, z+1/2'
'-x, y+1/2, -z+1/2'
'x+1/2, -y+1/2, -z'

loop_
_atom_site_type_symbol
_atom_site_label
_atom_site_fract_x
_atom_site_fract_y
_atom_site_fract_z
_atom_site_U_iso_or_equiv
_atom_site_adp_type
_atom_site_calc_flag
_atom_site_refinement_flags
_atom_site_occupancy
O O1 1.1337(6) -0.0183(4) 0.04199(12) 0.0259(11) Uani d . 1
O O2 0.9635(6) 0.6957(3) 0.05630(12) 0.0286(11) Uani d . 1
O O3 0.9530(6) 0.6774(4) 0.12907(12) 0.0282(11) Uani d . 1
O O4 1.1220(6) 0.3386(4) -0.01078(12) 0.0295(11) Uani d . 1
N N1 1.0149(7) 0.2906(4) 0.04749(14) 0.0212(12) Uani d . 1
N N2 0.9557(8) 0.1309(5) 0.16437(15) 0.0297(14) Uani d . 1
H H2 0.9264 0.1465 0.1892 0.036 Uiso calc R 1
C C1 0.9933(8) 0.4990(5) 0.04718(17) 0.0227(14) Uani d . 1
H H1 1.0040 0.5056 0.0207 0.027 Uiso calc R 1
C C2 0.9737(8) 0.5912(5) 0.06971(18) 0.0226(14) Uani d . 1
C C3 0.9627(9) 0.5802(6) 0.10914(19) 0.0275(15) Uani d . 1
C C4 0.9596(9) 0.4762(5) 0.12499(18) 0.0240(14) Uani d . 1
H H4 0.9448 0.4682 0.1513 0.029 Uiso calc R 1
C C5 0.9781(8) 0.3845(5) 0.10271(17) 0.0213(14) Uani d . 1
C C6 0.9969(8) 0.3968(5) 0.06448(18) 0.0213(14) Uani d . 1
C C7 0.9585(9) 0.2653(6) 0.11290(16) 0.0240(15) Uani d . 1
C C8 1.0199(8) 0.2031(5) 0.07681(17) 0.0210(14) Uani d . 1
H H8 0.9310 0.1443 0.0705 0.025 Uiso calc R 1
C C9 1.0898(9) 0.2662(6) 0.01309(18) 0.0272(16) Uani d . 1
C C10 1.1274(9) 0.1482(6) 0.00742(18) 0.0266(15) Uani d . 1
H H10A 1.2019 0.1405 -0.0154 0.032 Uiso calc R 1
H H10B 1.0117 0.1105 0.0025 0.032 Uiso calc R 1
C C11 1.2238(9) 0.0869(5) 0.03987(18) 0.0263(15) Uani d . 1
H H11 1.3533 0.0756 0.0334 0.032 Uiso calc R 1
C C12 1.2160(9) -0.0925(5) 0.06875(17) 0.0256(15) Uani d . 1
H H12A 1.3460 -0.0760 0.0709 0.031 Uiso calc R 1
H H12B 1.2031 -0.1692 0.0599 0.031 Uiso calc R 1
C C13 1.1293(9) -0.0808(6) 0.10611(19) 0.0296(16) Uani d . 1
H H13 1.0588 -0.1396 0.1157 0.036 Uiso calc R 1
C C14 1.1482(9) 0.0102(5) 0.12640(18) 0.0270(15) Uani d . 1
C C15 1.0593(10) 0.0260(5) 0.16395(19) 0.0295(16) Uani d . 1
H H15A 0.9773 -0.0364 0.1690 0.035 Uiso calc R 1
H H15B 1.1519 0.0275 0.1839 0.035 Uiso calc R 1
C C16 0.7803(10) 0.1237(6) 0.14214(18) 0.0317(17) Uani d . 1
H H16A 0.6772 0.1086 0.1589 0.038 Uiso calc R 1
H H16B 0.7870 0.0651 0.1229 0.038 Uiso calc R 1
C C17 0.7623(9) 0.2361(6) 0.12394(18) 0.0257(15) Uani d . 1
H H17A 0.7128 0.2906 0.1418 0.031 Uiso calc R 1
H H17B 0.6837 0.2329 0.1016 0.031 Uiso calc R 1
C C18 1.2091(9) 0.1562(6) 0.07581(18) 0.0258(15) Uani d . 1
H H18 1.2908 0.2204 0.0720 0.031 Uiso calc R 1
C C19 1.2656(9) 0.1045(5) 0.11346(16) 0.0220(14) Uani d . 1
H H19 1.3925 0.0779 0.1113 0.026 Uiso calc R 1
C C20 1.2584(9) 0.1979(6) 0.14264(19) 0.0295(16) Uani d . 1
H H20A 1.3122 0.1730 0.1666 0.035 Uiso calc R 1
H H20B 1.3275 0.2621 0.1335 0.035 Uiso calc R 1
C C21 1.0625(9) 0.2299(5) 0.14871(18) 0.0258(15) Uani d . 1
H H21 1.0573 0.2912 0.1674 0.031 Uiso calc R 1
C C22 0.9476(11) 0.7075(6) 0.01610(18) 0.0334(17) Uani d . 1
H H22A 0.9414 0.7857 0.0096 0.050 Uiso calc R 1
H H22B 0.8380 0.6705 0.0075 0.050 Uiso calc R 1
H H22C 1.0525 0.6743 0.0039 0.050 Uiso calc R 1
C C23 0.9309(10) 0.6691(6) 0.16849(19) 0.0329(17) Uani d . 1
H H23A 0.9261 0.7429 0.1794 0.049 Uiso calc R 1
H H23B 1.0326 0.6286 0.1792 0.049 Uiso calc R 1
H H23C 0.8188 0.6300 0.1740 0.049 Uiso calc R 1
O O5 0.2271(7) 0.4415(5) 0.20310(16) 0.0540(16) Uani d . 1
O O6 0.1541(7) 0.4258(6) 0.26263(15) 0.0624(18) Uani d . 1
O O7 0.8567(8) 0.2622(6) 0.22599(16) 0.0608(17) Uani d . 1
O O8 0.8395(8) 0.4420(5) 0.24227(18) 0.0590(18) Uani d . 1
O O9 0.5177(7) 0.4600(4) 0.32310(14) 0.0412(14) Uani d . 1
O O10 0.5388(9) 0.0590(4) 0.45995(15) 0.0540(16) Uani d . 1
O O11 0.5603(8) -0.0686(4) 0.41725(15) 0.0473(14) Uani d . 1
N N3 0.4717(8) 0.3278(5) 0.27899(16) 0.0387(15) Uani d . 1
H H3 0.4618 0.2568 0.2749 0.046 Uiso calc R 1
N N4 0.5437(9) 0.0278(5) 0.42726(18) 0.0367(15) Uani d . 1
C C24 0.2680(10) 0.4260(8) 0.2349(2) 0.046(2) Uani d . 1
C C25 0.4604(10) 0.4027(8) 0.2470(2) 0.044(2) Uani d . 1
H H25 0.5139 0.4742 0.2551 0.053 Uiso calc R 1
C C26 0.5774(13) 0.3584(9) 0.2159(2) 0.065(3) Uani d . 1
H H26A 0.5666 0.4064 0.1936 0.078 Uiso calc R 1
H H26B 0.5357 0.2840 0.2088 0.078 Uiso calc R 1
C C27 0.7727(10) 0.3530(8) 0.2280(2) 0.048(2) Uani d . 1
C C28 0.4968(9) 0.3631(7) 0.31455(19) 0.0326(17) Uani d . 1
C C29 0.5077(9) 0.2728(6) 0.34297(18) 0.0291(16) Uani d . 1
C C30 0.4456(9) 0.2947(6) 0.37960(18) 0.0294(16) Uani d . 1
H H30 0.3964 0.3647 0.3854 0.035 Uiso calc R 1
C C31 0.4561(10) 0.2148(6) 0.40699(19) 0.0322(17) Uani d . 1
H H31 0.4149 0.2293 0.4317 0.039 Uiso calc R 1
C C32 0.5275(9) 0.1134(6) 0.39782(18) 0.0282(16) Uani d . 1
C C33 0.5866(10) 0.0875(6) 0.36215(19) 0.0347(17) Uani d . 1
H H33 0.6322 0.0165 0.3565 0.042 Uiso calc R 1
C C34 0.5770(9) 0.1696(6) 0.33466(19) 0.0338(17) Uani d . 1
H H34 0.6185 0.1545 0.3100 0.041 Uiso calc R 1
O O1W 1.2229(6) 0.5300(4) -0.05196(13) 0.0356(12) Uani d . 1
H H11W 1.3376 0.5264 -0.0491 0.053 Uiso d R 1
H H12W 1.2164 0.4730 -0.0377 0.053 Uiso d R 1
O O2W 0.7762(9) 0.6678(5) 0.25600(15) 0.0619(18) Uani d . 1
H H21W 0.8802 0.6949 0.2611 0.093 Uiso d R 1
H H22W 0.7954 0.5991 0.2519 0.093 Uiso d R 1

loop_
_atom_site_aniso_label
_atom_site_aniso_U_11
_atom_site_aniso_U_22
_atom_site_aniso_U_33
_atom_site_aniso_U_12
_atom_site_aniso_U_13
_atom_site_aniso_U_23
O1 0.021(2) 0.022(2) 0.035(3) -0.001(2) -0.004(2) 0.005(2)
O2 0.034(3) 0.024(3) 0.028(3) 0.002(2) -0.007(2) 0.0009(19)
O3 0.036(3) 0.020(2) 0.029(3) -0.001(2) -0.002(2) -0.0068(19)
O4 0.029(3) 0.030(3) 0.029(3) 0.001(2) 0.005(2) 0.005(2)
N1 0.019(3) 0.021(3) 0.024(3) -0.003(2) -0.003(2) 0.001(2)
N2 0.031(3) 0.040(4) 0.019(3) 0.000(3) 0.002(3) -0.001(3)
C1 0.023(3) 0.024(3) 0.021(3) 0.005(3) -0.005(3) -0.002(3)
C2 0.019(3) 0.019(3) 0.030(4) 0.000(3) -0.003(3) 0.006(3)
C3 0.019(3) 0.027(4) 0.036(4) 0.000(3) -0.005(3) -0.004(3)
C4 0.022(3) 0.021(3) 0.029(4) 0.005(3) 0.001(3) 0.002(3)
C5 0.019(3) 0.018(3) 0.026(3) -0.005(3) 0.000(3) 0.002(3)
C6 0.012(3) 0.021(3) 0.030(4) -0.002(3) 0.002(3) -0.001(3)
C7 0.021(3) 0.035(4) 0.017(3) 0.002(3) -0.004(3) 0.005(3)
C8 0.018(3) 0.023(3) 0.021(3) -0.003(3) 0.000(3) 0.001(3)
C9 0.021(4) 0.036(4) 0.025(4) 0.002(3) 0.003(3) 0.001(3)
C10 0.029(4) 0.026(4) 0.024(4) 0.002(3) 0.008(3) -0.004(3)
C11 0.023(3) 0.021(4) 0.035(4) 0.000(3) 0.005(3) -0.002(3)
C12 0.021(3) 0.024(4) 0.032(4) -0.003(3) -0.009(3) 0.008(3)
C13 0.024(4) 0.020(4) 0.045(4) -0.002(3) -0.003(3) 0.005(3)
C14 0.030(4) 0.022(4) 0.029(4) 0.000(3) -0.009(3) 0.010(3)
C15 0.036(4) 0.017(3) 0.036(4) -0.004(3) -0.005(3) 0.012(3)
C16 0.030(4) 0.035(4) 0.031(4) -0.007(3) 0.005(3) -0.004(3)
C17 0.020(3) 0.030(4) 0.027(4) -0.001(3) 0.002(3) 0.000(3)
C18 0.019(3) 0.023(4) 0.035(4) -0.003(3) 0.003(3) 0.003(3)
C19 0.022(3) 0.021(3) 0.022(3) -0.004(3) -0.008(3) 0.003(3)
C20 0.028(4) 0.032(4) 0.029(4) -0.003(3) -0.006(3) -0.003(3)
C21 0.029(4) 0.025(4) 0.024(3) -0.012(3) 0.003(3) 0.006(3)
C22 0.041(4) 0.026(4) 0.033(4) 0.003(3) -0.005(3) 0.004(3)
C23 0.035(4) 0.025(4) 0.039(4) 0.005(3) 0.000(3) -0.010(3)
O5 0.038(3) 0.072(4) 0.051(4) -0.009(3) -0.007(3) 0.020(3)
O6 0.032(3) 0.105(5) 0.051(4) 0.014(4) 0.002(3) 0.003(4)
O7 0.038(3) 0.084(5) 0.060(4) 0.002(4) 0.016(3) -0.017(4)
O8 0.034(3) 0.062(4) 0.080(5) 0.000(3) -0.004(3) -0.022(4)
O9 0.041(3) 0.030(3) 0.053(3) 0.008(3) 0.006(3) 0.002(3)
O10 0.083(4) 0.039(3) 0.040(3) 0.000(3) 0.015(3) 0.001(3)
O11 0.057(4) 0.035(3) 0.051(3) 0.001(3) 0.003(3) -0.001(3)
N3 0.046(4) 0.041(4) 0.029(3) -0.002(3) -0.002(3) 0.004(3)
N4 0.039(4) 0.031(4) 0.040(4) -0.010(3) 0.012(3) -0.001(3)
C24 0.027(4) 0.073(6) 0.036(5) -0.008(4) 0.001(4) 0.005(5)
C25 0.030(4) 0.062(6) 0.039(4) 0.007(4) 0.011(3) 0.001(4)
C26 0.064(6) 0.083(7) 0.049(6) -0.018(6) -0.011(5) -0.001(5)
C27 0.021(4) 0.067(6) 0.055(5) 0.016(4) 0.010(4) -0.004(5)
C28 0.022(4) 0.048(5) 0.028(4) 0.004(3) 0.000(3) 0.005(3)
C29 0.022(4) 0.034(4) 0.031(4) -0.001(3) -0.002(3) -0.003(3)
C30 0.020(4) 0.041(4) 0.027(4) 0.006(3) -0.004(3) -0.007(3)
C31 0.031(4) 0.041(4) 0.025(4) -0.008(3) 0.004(3) -0.006(3)
C32 0.023(4) 0.040(4) 0.022(4) -0.003(3) -0.004(3) -0.002(3)
C33 0.028(4) 0.038(4) 0.038(4) 0.002(3) 0.001(3) -0.005(4)
C34 0.029(4) 0.048(5) 0.025(4) 0.007(4) 0.001(3) -0.009(3)
O1W 0.030(3) 0.033(3) 0.044(3) 0.008(2) -0.004(2) 0.007(2)
O2W 0.062(4) 0.063(4) 0.061(4) 0.011(4) 0.000(3) 0.005(3)

loop_
_atom_type_symbol
_atom_type_description
_atom_type_scat_dispersion_real
_atom_type_scat_dispersion_imag
_atom_type_scat_source
C C 0.0033 0.0000 'International Tables Vol C Tables 4.2.6.8 and 6.1.1.4'
H H 0.0000 0.0000 'International Tables Vol C Tables 4.2.6.8 and 6.1.1.4'
N N 0.0061 0.0000 'International Tables Vol C Tables 4.2.6.8 and 6.1.1.4'
O O 0.0106 0.0000 'International Tables Vol C Tables 4.2.6.8 and 6.1.1.4'

loop_
_geom_angle_atom_site_label_1
_geom_angle_atom_site_label_2
_geom_angle_atom_site_label_3
_geom_angle
C12 O1 C11 113.0(5)
C2 O2 C22 116.5(5)
C3 O3 C23 117.0(5)
C9 N1 C6 127.5(5)
C9 N1 C8 117.3(5)
C6 N1 C8 110.4(5)
C15 N2 C16 112.7(5)
C15 N2 C21 113.5(5)
C16 N2 C21 107.2(5)
C15 N2 H2 107.7
C16 N2 H2 107.7
C21 N2 H2 107.7
C2 C1 C6 117.9(6)
C2 C1 H1 121.0
C6 C1 H1 121.0
O2 C2 C1 123.9(6)
O2 C2 C3 115.7(6)
C1 C2 C3 120.4(6)
O3 C3 C4 124.8(6)
O3 C3 C2 115.7(6)
C4 C3 C2 119.5(6)
C5 C4 C3 120.2(6)
C5 C4 H4 119.9
C3 C4 H4 119.9
C6 C5 C4 119.6(6)
C6 C5 C7 110.7(5)
C4 C5 C7 129.3(6)
C5 C6 C1 122.3(6)
C5 C6 N1 109.3(5)
C1 C6 N1 128.4(6)
C5 C7 C17 111.9(6)
C5 C7 C21 114.8(5)
C17 C7 C21 101.3(5)
C5 C7 C8 103.9(5)
C17 C7 C8 111.9(5)
C21 C7 C8 113.5(5)
N1 C8 C18 106.0(5)
N1 C8 C7 103.0(5)
C18 C8 C7 118.2(5)
N1 C8 H8 109.7
C18 C8 H8 109.7
C7 C8 H8 109.7
O4 C9 N1 122.1(6)
O4 C9 C10 123.8(6)
N1 C9 C10 114.1(6)
C9 C10 C11 116.9(6)
C9 C10 H10A 108.1
C11 C10 H10A 108.1
C9 C10 H10B 108.1
C11 C10 H10B 108.1
H10A C10 H10B 107.3
O1 C11 C18 114.1(5)
O1 C11 C10 104.5(5)
C18 C11 C10 109.0(5)
O1 C11 H11 109.7
C18 C11 H11 109.7
C10 C11 H11 109.7
O1 C12 C13 110.3(5)
O1 C12 H12A 109.6
C13 C12 H12A 109.6
O1 C12 H12B 109.6
C13 C12 H12B 109.6
H12A C12 H12B 108.1
C14 C13 C12 121.4(6)
C14 C13 H13 119.3
C12 C13 H13 119.3
C13 C14 C15 122.9(6)
C13 C14 C19 121.7(6)
C15 C14 C19 115.3(5)
N2 C15 C14 110.2(5)
N2 C15 H15A 109.6
C14 C15 H15A 109.6
N2 C15 H15B 109.6
C14 C15 H15B 109.6
H15A C15 H15B 108.1
N2 C16 C17 104.2(5)
N2 C16 H16A 110.9
C17 C16 H16A 110.9
N2 C16 H16B 110.9
C17 C16 H16B 110.9
H16A C16 H16B 108.9
C16 C17 C7 103.4(5)
C16 C17 H17A 111.1
C7 C17 H17A 111.1
C16 C17 H17B 111.1
C7 C17 H17B 111.1
H17A C17 H17B 109.1
C8 C18 C11 107.0(5)
C8 C18 C19 112.7(5)
C11 C18 C19 118.9(5)
C8 C18 H18 105.8
C11 C18 H18 105.8
C19 C18 H18 105.8
C14 C19 C20 109.4(5)
C14 C19 C18 114.7(5)
C20 C19 C18 106.1(5)
C14 C19 H19 108.8
C20 C19 H19 108.8
C18 C19 H19 108.8
C21 C20 C19 108.5(5)
C21 C20 H20A 110.0
C19 C20 H20A 110.0
C21 C20 H20B 110.0
C19 C20 H20B 110.0
H20A C20 H20B 108.4
C20 C21 N2 110.1(5)
C20 C21 C7 115.4(5)
N2 C21 C7 104.9(5)
C20 C21 H21 108.7
N2 C21 H21 108.7
C7 C21 H21 108.7
O2 C22 H22A 109.5
O2 C22 H22B 109.5
H22A C22 H22B 109.5
O2 C22 H22C 109.5
H22A C22 H22C 109.5
H22B C22 H22C 109.5
O3 C23 H23A 109.5
O3 C23 H23B 109.5
H23A C23 H23B 109.5
O3 C23 H23C 109.5
H23A C23 H23C 109.5
H23B C23 H23C 109.5
C28 N3 C25 122.9(7)
C28 N3 H3 118.6
C25 N3 H3 118.6
O10 N4 O11 124.9(6)
O10 N4 C32 117.0(6)
O11 N4 C32 118.1(6)
O5 C24 O6 124.0(7)
O5 C24 C25 122.7(7)
O6 C24 C25 113.3(7)
N3 C25 C26 108.6(7)
N3 C25 C24 113.1(6)
C26 C25 C24 113.6(7)
N3 C25 H25 107.1
C26 C25 H25 107.1
C24 C25 H25 107.1
C25 C26 C27 110.9(7)
C25 C26 H26A 109.5
C27 C26 H26A 109.5
C25 C26 H26B 109.5
C27 C26 H26B 109.5
H26A C26 H26B 108.0
O8 C27 O7 124.1(7)
O8 C27 C26 116.3(8)
O7 C27 C26 119.5(9)
O9 C28 N3 123.7(7)
O9 C28 C29 122.0(6)
N3 C28 C29 114.2(7)
C34 C29 C30 119.3(6)
C34 C29 C28 122.6(6)
C30 C29 C28 118.1(6)
C31 C30 C29 120.3(7)
C31 C30 H30 119.9
C29 C30 H30 119.9
C30 C31 C32 118.8(6)
C30 C31 H31 120.6
C32 C31 H31 120.6
C31 C32 C33 122.9(7)
C31 C32 N4 119.4(6)
C33 C32 N4 117.7(6)
C32 C33 C34 117.7(7)
C32 C33 H33 121.1
C34 C33 H33 121.1
C33 C34 C29 120.9(6)
C33 C34 H34 119.5
C29 C34 H34 119.5
H11W O1W H12W 86.9
H21W O2W H22W 105.0

loop_
_geom_bond_atom_site_label_1
_geom_bond_atom_site_label_2
_geom_bond_distance
O1 C12 1.450(7)
O1 C11 1.446(8)
O2 C2 1.362(7)
O2 C22 1.445(7)
O3 C3 1.382(8)
O3 C23 1.419(8)
O4 C9 1.249(8)
N1 C9 1.380(8)
N1 C6 1.433(8)
N1 C8 1.493(8)
N2 C15 1.491(9)
N2 C16 1.529(9)
N2 C21 1.547(8)
N2 H2 0.9300
C1 C2 1.388(9)
C1 C6 1.389(9)
C1 H1 0.9500
C2 C3 1.415(9)
C3 C4 1.387(9)
C4 C5 1.376(9)
C4 H4 0.9500
C5 C6 1.378(9)
C5 C7 1.503(9)
C7 C17 1.552(9)
C7 C21 1.554(9)
C7 C8 1.561(9)
C8 C18 1.518(9)
C8 H8 1.0000
C9 C10 1.477(10)
C10 C11 1.552(9)
C10 H10A 0.9900
C10 H10B 0.9900
C11 C18 1.538(9)
C11 H11 1.0000
C12 C13 1.487(9)
C12 H12A 0.9900
C12 H12B 0.9900
C13 C14 1.331(9)
C13 H13 0.9500
C14 C15 1.505(9)
C14 C19 1.514(9)
C15 H15A 0.9900
C15 H15B 0.9900
C16 C17 1.520(9)
C16 H16A 0.9900
C16 H16B 0.9900
C17 H17A 0.9900
C17 H17B 0.9900
C18 C19 1.541(8)
C18 H18 1.0000
C19 C20 1.543(9)
C19 H19 1.0000
C20 C21 1.523(10)
C20 H20A 0.9900
C20 H20B 0.9900
C21 H21 1.0000
C22 H22A 0.9800
C22 H22B 0.9800
C22 H22C 0.9800
C23 H23A 0.9800
C23 H23B 0.9800
C23 H23C 0.9800
O5 C24 1.188(9)
O6 C24 1.302(9)
O7 C27 1.271(10)
O8 C27 1.296(10)
O9 C28 1.228(9)
O10 N4 1.227(7)
O11 N4 1.233(8)
N3 C28 1.352(9)
N3 C25 1.463(9)
N3 H3 0.8800
N4 C32 1.484(9)
C24 C25 1.521(11)
C25 C26 1.509(12)
C25 H25 1.0000
C26 C27 1.517(12)
C26 H26A 0.9900
C26 H26B 0.9900
C28 C29 1.497(10)
C29 C34 1.389(10)
C29 C30 1.411(9)
C30 C31 1.380(10)
C30 H30 0.9500
C31 C32 1.383(10)
C31 H31 0.9500
C32 C33 1.382(9)
C33 C34 1.401(10)
C33 H33 0.9500
C34 H34 0.9500
O1W H11W 0.8600
O1W H12W 0.8601
O2W H21W 0.8599
O2W H22W 0.8600

loop_
_geom_hbond_atom_site_label_D
_geom_hbond_atom_site_label_H
_geom_hbond_atom_site_label_A
_geom_hbond_site_symmetry_A
_geom_hbond_distance_DH
_geom_hbond_distance_HA
_geom_hbond_distance_DA
_geom_hbond_angle_DHA
N2 H2 O7 . 0.93 1.99 2.815(8) 146
N3 H3 O2W 3_645 0.88 2.35 2.958(9) 126
O1W H11W O1 4 0.86 2.22 3.078(6) 180
O1W H12W O4 . 0.86 2.02 2.853(7) 162
O2W H21W O7 3_755 0.86 2.17 3.030(9) 180
O2W H22W O8 . 0.86 1.97 2.830(9) 180

loop_
_geom_torsion_atom_site_label_1
_geom_torsion_atom_site_label_2
_geom_torsion_atom_site_label_3
_geom_torsion_atom_site_label_4
_geom_torsion
C22 O2 C2 C1 8.8(9)
C22 O2 C2 C3 -171.1(6)
C6 C1 C2 O2 -178.3(6)
C6 C1 C2 C3 1.6(9)
C23 O3 C3 C4 -2.7(9)
C23 O3 C3 C2 176.3(5)
O2 C2 C3 O3 -3.4(8)
C1 C2 C3 O3 176.7(6)
O2 C2 C3 C4 175.7(6)
C1 C2 C3 C4 -4.3(9)
O3 C3 C4 C5 -177.1(6)
C2 C3 C4 C5 3.9(10)
C3 C4 C5 C6 -1.0(9)
C3 C4 C5 C7 -172.5(6)
C4 C5 C6 C1 -1.7(9)
C7 C5 C6 C1 171.3(6)
C4 C5 C6 N1 179.6(6)
C7 C5 C6 N1 -7.4(7)
C2 C1 C6 C5 1.4(9)
C2 C1 C6 N1 179.7(6)
C9 N1 C6 C5 -158.3(6)
C8 N1 C6 C5 -3.8(7)
C9 N1 C6 C1 23.1(10)
C8 N1 C6 C1 177.6(6)
C6 C5 C7 C17 -106.0(6)
C4 C5 C7 C17 66.1(9)
C6 C5 C7 C21 139.3(6)
C4 C5 C7 C21 -48.5(9)
C6 C5 C7 C8 14.9(7)
C4 C5 C7 C8 -173.0(6)
C9 N1 C8 C18 45.2(7)
C6 N1 C8 C18 -112.2(6)
C9 N1 C8 C7 170.0(5)
C6 N1 C8 C7 12.6(6)
C5 C7 C8 N1 -15.9(6)
C17 C7 C8 N1 105.0(5)
C21 C7 C8 N1 -141.2(5)
C5 C7 C8 C18 100.4(6)
C17 C7 C8 C18 -138.7(6)
C21 C7 C8 C18 -24.8(8)
C6 N1 C9 O4 -13.7(10)
C8 N1 C9 O4 -166.7(6)
C6 N1 C9 C10 166.2(6)
C8 N1 C9 C10 13.3(8)
O4 C9 C10 C11 133.2(7)
N1 C9 C10 C11 -46.8(8)
C12 O1 C11 C18 -66.4(7)
C12 O1 C11 C10 174.7(5)
C9 C10 C11 O1 139.1(6)
C9 C10 C11 C18 16.7(8)
C11 O1 C12 C13 91.8(6)
O1 C12 C13 C14 -68.2(8)
C12 C13 C14 C15 178.7(6)
C12 C13 C14 C19 -2.9(10)
C16 N2 C15 C14 74.8(7)
C21 N2 C15 C14 -47.3(7)
C13 C14 C15 N2 -127.2(7)
C19 C14 C15 N2 54.3(7)
C15 N2 C16 C17 -143.3(5)
C21 N2 C16 C17 -17.8(6)
N2 C16 C17 C7 38.3(6)
C5 C7 C17 C16 -166.4(5)
C21 C7 C17 C16 -43.7(6)
C8 C7 C17 C16 77.5(6)
N1 C8 C18 C11 -72.8(6)
C7 C8 C18 C11 172.4(5)
N1 C8 C18 C19 154.7(5)
C7 C8 C18 C19 40.0(8)
O1 C11 C18 C8 -75.7(6)
C10 C11 C18 C8 40.7(7)
O1 C11 C18 C19 53.3(7)
C10 C11 C18 C19 169.7(6)
C13 C14 C19 C20 179.4(6)
C15 C14 C19 C20 -2.0(7)
C13 C14 C19 C18 60.3(8)
C15 C14 C19 C18 -121.1(6)
C8 C18 C19 C14 60.2(7)
C11 C18 C19 C14 -66.2(8)
C8 C18 C19 C20 -60.8(7)
C11 C18 C19 C20 172.9(5)
C14 C19 C20 C21 -55.4(7)
C18 C19 C20 C21 68.8(7)
C19 C20 C21 N2 61.8(7)
C19 C20 C21 C7 -56.8(7)
C15 N2 C21 C20 -9.2(7)
C16 N2 C21 C20 -134.3(5)
C15 N2 C21 C7 115.6(6)
C16 N2 C21 C7 -9.5(7)
C5 C7 C21 C20 -85.8(7)
C17 C7 C21 C20 153.5(6)
C8 C7 C21 C20 33.5(8)
C5 C7 C21 N2 152.9(5)
C17 C7 C21 N2 32.2(6)
C8 C7 C21 N2 -87.9(6)
C28 N3 C25 C26 133.8(8)
C28 N3 C25 C24 -99.2(9)
O5 C24 C25 N3 -146.6(9)
O6 C24 C25 N3 32.6(11)
O5 C24 C25 C26 -22.2(14)
O6 C24 C25 C26 156.9(8)
N3 C25 C26 C27 -61.7(10)
C24 C25 C26 C27 171.5(8)
C25 C26 C27 O8 -51.3(11)
C25 C26 C27 O7 124.4(9)
C25 N3 C28 O9 -2.3(11)
C25 N3 C28 C29 -179.0(6)
O9 C28 C29 C34 -145.4(7)
N3 C28 C29 C34 31.3(10)
O9 C28 C29 C30 34.2(10)
N3 C28 C29 C30 -149.1(6)
C34 C29 C30 C31 0.9(10)
C28 C29 C30 C31 -178.7(6)
C29 C30 C31 C32 -0.3(10)
C30 C31 C32 C33 -1.1(11)
C30 C31 C32 N4 178.5(6)
O10 N4 C32 C31 -19.1(10)
O11 N4 C32 C31 160.7(7)
O10 N4 C32 C33 160.5(6)
O11 N4 C32 C33 -19.8(9)
C31 C32 C33 C34 1.7(10)
N4 C32 C33 C34 -177.9(6)
C32 C33 C34 C29 -1.0(11)
C30 C29 C34 C33 -0.3(11)
C28 C29 C34 C33 179.3(6)
